data_4121718
loop_
_publ_author_name
'Zhang, Jiadi'
'Bellomo, Ana'
'Trongsiriwat, Nisalak'
'Jia, Tiezheng'
'Carroll, Patrick J.'
'Dreher, Spencer D.'
'Tudge, Matthew T.'
'Yin, Haolin'
'Robinson, Jerome R.'
'Schelter, Eric J.'
'Walsh, Patrick J.'

_publ_section_title
;
 NiXantphos: A Deprotonatable Ligand for Room-Temperature
 Palladium-Catalyzed Cross-Couplings of Aryl Chlorides.
;
_journal_issue 17
_journal_name_full 'Journal of the American Chemical Society'
_journal_page_first 6276
_journal_page_last 6287
_journal_paper_doi 10.1021/ja411855d
_journal_volume 136
_journal_year 2014
_chemical_formula_sum 'C88 H84 K2 N2 O6 P4 Pd'
_chemical_formula_weight 1574.05
_space_group_IT_number 15
_symmetry_cell_setting monoclinic
_symmetry_Int_Tables_number 15
_symmetry_space_group_name_Hall '-C 2yc'
_symmetry_space_group_name_H-M 'C 1 2/c 1'
_atom_sites_solution_hydrogens geom
_atom_sites_solution_primary direct
_audit_creation_method SHELXL-97
_cell_angle_alpha 90.00
_cell_angle_beta 129.495(4)
_cell_angle_gamma 90.00
_cell_formula_units_Z 4
_cell_length_a 31.977(4)
_cell_length_b 14.9581(17)
_cell_length_c 23.583(3)
_cell_measurement_temperature 100(1)
_cell_volume 8704.6(19)
_computing_data_collection 'Bruker APEX2'
_computing_data_reduction 'Bruker SAINT'
_computing_structure_refinement 'SHELXL-97 (Sheldrick, 2008)'
_computing_structure_solution 'SHELXS-97 (Sheldrick, 2008)'
_diffrn_ambient_temperature 100(1)
_diffrn_measured_fraction_theta_full 0.993
_diffrn_measured_fraction_theta_max 0.993
_diffrn_measurement_device 'CCD Area Detector'
_diffrn_measurement_device_type 'Bruker APEXII'
_diffrn_measurement_method 'phi and omega scans'
_diffrn_radiation_monochromator graphite
_diffrn_radiation_source 'sealed tube'
_diffrn_radiation_type MoK\a
_diffrn_radiation_wavelength 0.71073
_diffrn_reflns_av_R_equivalents 0.1181
_diffrn_reflns_av_sigmaI/netI 0.0915
_diffrn_reflns_limit_h_max 32
_diffrn_reflns_limit_h_min -41
_diffrn_reflns_limit_k_max 19
_diffrn_reflns_limit_k_min 0
_diffrn_reflns_limit_l_max 30
_diffrn_reflns_limit_l_min 0
_diffrn_reflns_number 97854
_diffrn_reflns_theta_full 27.63
_diffrn_reflns_theta_max 27.63
_diffrn_reflns_theta_min 1.59
_exptl_absorpt_coefficient_mu 0.432
_exptl_absorpt_correction_T_max 0.7456
_exptl_absorpt_correction_T_min 0.5714
_exptl_absorpt_correction_type multi-scan
_exptl_absorpt_process_details '(SADABS; Sheldrick, 2007)'
_exptl_crystal_density_diffrn 1.201
_exptl_crystal_density_method 'not measured'
_exptl_crystal_F_000 3272
_exptl_crystal_size_max 0.48
_exptl_crystal_size_mid 0.32
_exptl_crystal_size_min 0.06
_refine_diff_density_max 4.268
_refine_diff_density_min -1.353
_refine_diff_density_rms 0.233
_refine_ls_extinction_method none
_refine_ls_goodness_of_fit_ref 1.297
_refine_ls_hydrogen_treatment constr
_refine_ls_matrix_type full
_refine_ls_number_parameters 475
_refine_ls_number_reflns 10071
_refine_ls_number_restraints 127
_refine_ls_restrained_S_all 1.295
_refine_ls_R_factor_all 0.2019
_refine_ls_R_factor_gt 0.1370
_refine_ls_shift/su_max 0.000
_refine_ls_shift/su_mean 0.000
_refine_ls_structure_factor_coef Fsqd
_refine_ls_weighting_details 'calc w=1/[\s^2^(Fo^2^)+(0.2000P)^2^+0.0000P] where P=(Fo^2^+2Fc^2^)/3'
_refine_ls_weighting_scheme calc
_refine_ls_wR_factor_gt 0.3553
_refine_ls_wR_factor_ref 0.3971
_reflns_number_gt 5116
_reflns_number_total 10071
_reflns_threshold_expression >2sigma(I)
_cod_data_source_file ja411855d_si_002.cif
_cod_data_source_block UP6199
_cod_depositor_comments
;
The following automatic conversions were performed:
'_atom_site_symetry_multiplicity' tag replaced with
'_atom_site_symmetry_multiplicity'.

Automatic conversion script
Id: cif_correct_tags 1440 2010-10-19 06:21:57Z saulius 

 Adding full bibliography for 4121715--4121718.cif.
;
_cod_original_cell_volume 8704.6(18)
_cod_original_sg_symbol_H-M 'C 2/c      '
_cod_database_code 4121718

loop_
_symmetry_equiv_pos_as_xyz
'x, y, z'
'-x, y, -z+1/2'
'x+1/2, y+1/2, z'
'-x+1/2, y+1/2, -z+1/2'
'-x, -y, -z'
'x, -y, z-1/2'
'-x+1/2, -y+1/2, -z'
'x+1/2, -y+1/2, z-1/2'

loop_
_atom_site_label
_atom_site_type_symbol
_atom_site_fract_x
_atom_site_fract_y
_atom_site_fract_z
_atom_site_U_iso_or_equiv
_atom_site_adp_type
_atom_site_occupancy
_atom_site_symmetry_multiplicity
_atom_site_calc_flag
_atom_site_refinement_flags
_atom_site_disorder_assembly
_atom_site_disorder_group
Pd1 Pd 0.5000 0.47248(7) 0.2500 0.0417(3) Uani 1 2 d S . .
K1 K 0.78498(8) 0.7093(2) 0.45609(13) 0.0703(8) Uani 1 1 d . . .
P1 P 0.53078(8) 0.57232(16) 0.20388(11) 0.0389(5) Uani 1 1 d . . .
P2 P 0.57164(8) 0.38435(15) 0.35252(12) 0.0400(5) Uani 1 1 d . . .
O1 O 0.6271(2) 0.5373(4) 0.3506(3) 0.0386(13) Uani 1 1 d . . .
N1 N 0.7051(2) 0.6500(5) 0.4629(4) 0.0466(18) Uani 1 1 d . . .
C1 C 0.5810(3) 0.6570(7) 0.2660(4) 0.047(2) Uani 1 1 d . . .
C2 C 0.5838(4) 0.7442(7) 0.2475(5) 0.051(2) Uani 1 1 d . . .
H2 H 0.5582 0.7645 0.1995 0.068 Uiso 1 1 calc R . .
C3 C 0.6250(4) 0.8004(8) 0.3011(5) 0.057(3) Uani 1 1 d . . .
H3 H 0.6256 0.8594 0.2892 0.076 Uiso 1 1 calc R . .
C4 C 0.6656(4) 0.7703(6) 0.3726(5) 0.051(2) Uani 1 1 d . . .
H4 H 0.6926 0.8093 0.4080 0.068 Uiso 1 1 calc R . .
C5 C 0.6657(3) 0.6806(7) 0.3914(4) 0.045(2) Uani 1 1 d . . .
C6 C 0.6242(3) 0.6275(7) 0.3360(4) 0.043(2) Uani 1 1 d . . .
C7 C 0.6314(3) 0.4445(6) 0.4342(5) 0.046(2) Uani 1 1 d . . .
C8 C 0.6581(3) 0.4149(8) 0.5066(5) 0.054(2) Uani 1 1 d . . .
H8 H 0.6469 0.3637 0.5161 0.072 Uiso 1 1 calc R . .
C9 C 0.7033(3) 0.4671(7) 0.5653(5) 0.052(2) Uani 1 1 d . . .
H9 H 0.7219 0.4496 0.6138 0.069 Uiso 1 1 calc R . .
C10 C 0.7192(3) 0.5418(7) 0.5504(5) 0.051(2) Uani 1 1 d . . .
H10 H 0.7489 0.5737 0.5893 0.068 Uiso 1 1 calc R . .
C11 C 0.6923(3) 0.5721(7) 0.4788(4) 0.046(2) Uani 1 1 d . . .
C12 C 0.6498(3) 0.5166(6) 0.4224(4) 0.0394(18) Uani 1 1 d . . .
C13 C 0.4774(3) 0.6455(6) 0.1249(4) 0.0395(18) Uani 1 1 d . . .
C14 C 0.4532(3) 0.6238(7) 0.0527(5) 0.050(2) Uani 1 1 d . . .
H14 H 0.4613 0.5697 0.0421 0.066 Uiso 1 1 calc R . .
C15 C 0.4172(4) 0.6826(7) -0.0035(5) 0.059(3) Uani 1 1 d . . .
H15 H 0.4025 0.6698 -0.0516 0.078 Uiso 1 1 calc R . .
C16 C 0.4031(4) 0.7597(7) 0.0120(5) 0.056(2) Uani 1 1 d . . .
H16 H 0.3799 0.8005 -0.0252 0.074 Uiso 1 1 calc R . .
C17 C 0.4236(4) 0.7768(7) 0.0830(5) 0.056(2) Uani 1 1 d . . .
H17 H 0.4123 0.8274 0.0930 0.074 Uiso 1 1 calc R . .
C18 C 0.4598(3) 0.7209(7) 0.1381(5) 0.050(2) Uani 1 1 d . . .
H18 H 0.4731 0.7332 0.1857 0.066 Uiso 1 1 calc R . .
C19 C 0.5683(3) 0.5307(6) 0.1734(4) 0.043(2) Uani 1 1 d . . .
C20 C 0.5753(4) 0.5790(8) 0.1298(5) 0.057(2) Uani 1 1 d . . .
H20 H 0.5567 0.6325 0.1088 0.076 Uiso 1 1 calc R . .
C21 C 0.6086(4) 0.5497(9) 0.1172(5) 0.069(3) Uani 1 1 d . . .
H21 H 0.6133 0.5833 0.0884 0.092 Uiso 1 1 calc R . .
C22 C 0.6358(4) 0.4694(9) 0.1473(6) 0.066(3) Uani 1 1 d . . .
H22 H 0.6584 0.4482 0.1382 0.088 Uiso 1 1 calc R . .
C23 C 0.6290(4) 0.4208(9) 0.1911(6) 0.070(3) Uani 1 1 d . . .
H23 H 0.6478 0.3675 0.2124 0.093 Uiso 1 1 calc R . .
C24 C 0.5938(4) 0.4521(7) 0.2033(5) 0.051(2) Uani 1 1 d . . .
H24 H 0.5882 0.4191 0.2314 0.068 Uiso 1 1 calc R . .
C25 C 0.6071(4) 0.3008(6) 0.3378(5) 0.054(2) Uani 1 1 d . . .
C26 C 0.6613(4) 0.2782(9) 0.3886(7) 0.075(3) Uani 1 1 d . . .
H26 H 0.6823 0.3046 0.4349 0.099 Uiso 1 1 calc R . .
C27 C 0.6847(5) 0.2181(10) 0.3727(7) 0.089(4) Uani 1 1 d . . .
H27 H 0.7218 0.2074 0.4074 0.118 Uiso 1 1 calc R . .
C28 C 0.6565(6) 0.1748(10) 0.3095(8) 0.091(4) Uani 1 1 d . . .
H28 H 0.6728 0.1331 0.2998 0.120 Uiso 1 1 calc R . .
C29 C 0.6012(5) 0.1940(9) 0.2578(7) 0.082(4) Uani 1 1 d . . .
H29 H 0.5802 0.1644 0.2128 0.109 Uiso 1 1 calc R . .
C30 C 0.5771(5) 0.2571(9) 0.2728(7) 0.081(4) Uani 1 1 d . . .
H30 H 0.5403 0.2692 0.2378 0.108 Uiso 1 1 calc R . .
C31 C 0.5549(3) 0.3132(6) 0.3995(5) 0.047(2) Uani 1 1 d . . .
C32 C 0.5650(5) 0.2226(7) 0.4115(7) 0.074(3) Uani 1 1 d . . .
H32 H 0.5832 0.1938 0.3979 0.098 Uiso 1 1 calc R . .
C33 C 0.5482(8) 0.1753(10) 0.4432(9) 0.106(5) Uani 1 1 d . . .
H33 H 0.5538 0.1138 0.4490 0.141 Uiso 1 1 calc R . .
C34 C 0.5236(5) 0.2154(10) 0.4665(7) 0.084(4) Uani 1 1 d . . .
H34 H 0.5138 0.1831 0.4902 0.112 Uiso 1 1 calc R . .
C35 C 0.5134(5) 0.3054(8) 0.4538(6) 0.068(3) Uani 1 1 d . . .
H35 H 0.4960 0.3341 0.4687 0.090 Uiso 1 1 calc R . .
C36 C 0.5280(4) 0.3533(8) 0.4204(6) 0.063(3) Uani 1 1 d . . .
H36 H 0.5198 0.4139 0.4114 0.084 Uiso 1 1 calc R . .
O2 O 0.8123(7) 0.5451(8) 0.4555(11) 0.175(6) Uani 1 1 d DU . .
C37 C 0.7675(9) 0.5066(12) 0.3863(9) 0.190(8) Uani 1 1 d DU . .
H37a H 0.7756 0.5037 0.3530 0.253 Uiso 1 1 calc R . .
H37b H 0.7351 0.5421 0.3636 0.253 Uiso 1 1 calc R . .
C38 C 0.7598(9) 0.4147(11) 0.4033(10) 0.188(8) Uani 1 1 d DU . .
H38a H 0.7807 0.3710 0.4001 0.249 Uiso 1 1 calc R . .
H38b H 0.7219 0.3976 0.3699 0.249 Uiso 1 1 calc R . .
C39 C 0.7802(9) 0.4222(13) 0.4809(10) 0.176(8) Uani 1 1 d DU . .
H39a H 0.7938 0.3653 0.5062 0.234 Uiso 1 1 calc R . .
H39b H 0.7518 0.4428 0.4817 0.234 Uiso 1 1 calc R . .
C40 C 0.8251(7) 0.4902(13) 0.5148(9) 0.181(8) Uani 1 1 d DU . .
H40a H 0.8270 0.5264 0.5505 0.241 Uiso 1 1 calc R . .
H40b H 0.8597 0.4607 0.5393 0.241 Uiso 1 1 calc R . .
O3 O 0.7581(4) 0.7061(8) 0.3273(4) 0.129(4) Uani 1 1 d DU B .
C41 C 0.7059(6) 0.6778(10) 0.2603(7) 0.149(7) Uani 1 1 d DU B .
H41a H 0.6791 0.6761 0.2674 0.199 Uiso 1 1 calc R . .
H41b H 0.7086 0.6186 0.2460 0.199 Uiso 1 1 calc R . .
C42 C 0.6902(5) 0.7452(10) 0.2027(5) 0.114(5) Uani 1 1 d DU . .
H42a H 0.6714 0.7168 0.1552 0.151 Uiso 0.70 1 calc PR A 1
H42b H 0.6670 0.7910 0.1987 0.151 Uiso 0.70 1 calc PR A 1
H42a' H 0.6515 0.7572 0.1704 0.151 Uiso 0.30 1 calc PR A 2
H42b' H 0.7000 0.7249 0.1735 0.151 Uiso 0.30 1 calc PR A 2
C43 C 0.7427(6) 0.7838(14) 0.2290(8) 0.123(6) Uani 0.70 1 d PDU B 1
H43a H 0.7381 0.8441 0.2106 0.164 Uiso 0.70 1 calc PR B 1
H43b H 0.7595 0.7471 0.2145 0.164 Uiso 0.70 1 calc PR B 1
C43' C 0.7226(9) 0.8275(9) 0.2476(11) 0.122(11) Uani 0.30 1 d PDU B 2
H43a' H 0.7055 0.8598 0.2637 0.162 Uiso 0.30 1 calc PR B 2
H43b' H 0.7282 0.8675 0.2206 0.162 Uiso 0.30 1 calc PR B 2
C44 C 0.7757(5) 0.7831(10) 0.3121(7) 0.129(5) Uani 1 1 d DU . .
H44a H 0.8141 0.7793 0.3370 0.172 Uiso 0.70 1 calc PR B 1
H44b H 0.7690 0.8369 0.3282 0.172 Uiso 0.70 1 calc PR B 1
H44a' H 0.7976 0.7664 0.2985 0.172 Uiso 0.30 1 calc PR B 2
H44b' H 0.7965 0.8226 0.3543 0.172 Uiso 0.30 1 calc PR B 2

loop_
_atom_site_aniso_label
_atom_site_aniso_U_11
_atom_site_aniso_U_22
_atom_site_aniso_U_33
_atom_site_aniso_U_23
_atom_site_aniso_U_13
_atom_site_aniso_U_12
Pd1 0.0286(4) 0.0552(7) 0.0396(5) 0.000 0.0209(4) 0.000
K1 0.0428(11) 0.117(2) 0.0587(13) -0.0325(13) 0.0360(11) -0.0269(12)
P1 0.0267(9) 0.0539(14) 0.0302(10) -0.0040(9) 0.0153(8) -0.0078(9)
P2 0.0311(10) 0.0491(13) 0.0472(12) 0.0052(10) 0.0285(10) 0.0014(9)
O1 0.026(2) 0.055(4) 0.029(3) -0.001(2) 0.014(2) -0.003(2)
N1 0.023(3) 0.072(5) 0.037(4) -0.010(3) 0.015(3) -0.014(3)
C1 0.027(4) 0.083(7) 0.028(4) -0.001(4) 0.016(3) -0.005(4)
C2 0.041(5) 0.067(6) 0.056(5) 0.010(5) 0.035(4) 0.004(4)
C3 0.043(5) 0.079(7) 0.052(5) 0.000(5) 0.031(5) -0.011(5)
C4 0.051(5) 0.052(5) 0.047(5) -0.016(4) 0.029(4) -0.022(4)
C5 0.033(4) 0.074(6) 0.031(4) -0.005(4) 0.022(3) -0.019(4)
C6 0.030(4) 0.069(6) 0.026(4) -0.009(4) 0.015(3) -0.012(4)
C7 0.019(3) 0.063(6) 0.048(5) 0.020(4) 0.018(3) 0.009(3)
C8 0.036(4) 0.086(7) 0.042(5) 0.014(5) 0.025(4) 0.008(4)
C9 0.030(4) 0.075(7) 0.036(4) 0.006(4) 0.015(4) 0.010(4)
C10 0.033(4) 0.070(7) 0.042(5) -0.003(4) 0.021(4) -0.003(4)
C11 0.031(4) 0.072(6) 0.032(4) -0.009(4) 0.019(4) -0.010(4)
C12 0.033(4) 0.053(5) 0.029(4) -0.001(4) 0.019(3) 0.005(4)
C13 0.033(4) 0.046(5) 0.043(4) 0.000(4) 0.026(4) -0.005(3)
C14 0.033(4) 0.071(6) 0.037(4) 0.000(4) 0.018(4) -0.001(4)
C15 0.041(5) 0.076(7) 0.046(5) 0.008(5) 0.022(4) 0.009(5)
C16 0.037(4) 0.068(7) 0.053(5) 0.000(5) 0.024(4) 0.006(4)
C17 0.040(5) 0.074(7) 0.057(6) 0.004(5) 0.032(5) 0.004(5)
C18 0.042(4) 0.067(6) 0.038(4) 0.007(4) 0.024(4) -0.007(4)
C19 0.032(4) 0.061(6) 0.035(4) -0.010(4) 0.020(3) -0.008(4)
C20 0.047(5) 0.083(7) 0.044(5) -0.001(5) 0.030(4) 0.001(5)
C21 0.044(5) 0.122(10) 0.044(5) 0.008(6) 0.030(5) 0.020(6)
C22 0.042(5) 0.116(10) 0.052(5) -0.027(6) 0.036(5) -0.015(6)
C23 0.053(6) 0.102(9) 0.054(6) -0.009(6) 0.033(5) 0.007(6)
C24 0.041(4) 0.084(7) 0.037(4) -0.001(4) 0.028(4) 0.005(4)
C25 0.050(5) 0.046(5) 0.053(6) 0.015(4) 0.027(5) 0.007(4)
C26 0.048(5) 0.126(10) 0.076(7) 0.008(7) 0.052(6) 0.022(6)
C27 0.073(7) 0.125(11) 0.078(8) 0.006(8) 0.053(7) 0.045(8)
C28 0.113(11) 0.089(9) 0.087(9) 0.028(8) 0.072(9) 0.040(8)
C29 0.075(8) 0.086(9) 0.082(8) -0.012(7) 0.048(7) 0.012(7)
C30 0.052(6) 0.096(9) 0.077(8) -0.002(7) 0.033(6) 0.026(6)
C31 0.029(4) 0.057(6) 0.056(5) 0.010(4) 0.028(4) 0.004(4)
C32 0.085(8) 0.049(6) 0.104(9) 0.004(6) 0.068(8) -0.008(6)
C33 0.162(15) 0.065(8) 0.114(12) 0.001(8) 0.098(12) -0.011(9)
C34 0.076(8) 0.092(10) 0.088(9) 0.012(7) 0.054(7) -0.019(7)
C35 0.066(6) 0.085(9) 0.071(7) -0.022(6) 0.052(6) -0.017(6)
C36 0.052(5) 0.081(8) 0.062(6) -0.004(5) 0.038(5) -0.006(5)
O2 0.187(12) 0.129(10) 0.324(19) -0.051(10) 0.217(14) -0.045(9)
C37 0.29(2) 0.132(14) 0.269(17) -0.046(12) 0.238(16) -0.054(14)
C38 0.238(19) 0.174(15) 0.241(18) -0.033(13) 0.195(18) -0.091(14)
C39 0.191(17) 0.149(15) 0.217(18) -0.026(13) 0.143(17) -0.057(13)
C40 0.127(14) 0.136(16) 0.267(17) -0.023(12) 0.119(15) -0.015(11)
O3 0.124(8) 0.192(11) 0.071(5) -0.028(6) 0.061(5) -0.041(7)
C41 0.133(12) 0.180(14) 0.093(9) -0.010(9) 0.052(8) -0.062(11)
C42 0.093(8) 0.149(13) 0.085(7) -0.009(7) 0.050(6) -0.013(8)
C43 0.099(11) 0.179(18) 0.126(11) 0.011(12) 0.088(11) 0.003(12)
C43' 0.072(14) 0.163(16) 0.14(2) -0.016(11) 0.070(13) -0.037(14)
C44 0.090(8) 0.150(13) 0.125(9) -0.033(9) 0.058(7) -0.035(8)

loop_
_atom_type_symbol
_atom_type_description
_atom_type_scat_dispersion_real
_atom_type_scat_dispersion_imag
_atom_type_scat_source
C C 0.0033 0.0016 'International Tables Vol C Tables 4.2.6.8 and 6.1.1.4'
H H 0.0000 0.0000 'International Tables Vol C Tables 4.2.6.8 and 6.1.1.4'
N N 0.0061 0.0033 'International Tables Vol C Tables 4.2.6.8 and 6.1.1.4'
O O 0.0106 0.0060 'International Tables Vol C Tables 4.2.6.8 and 6.1.1.4'
P P 0.1023 0.0942 'International Tables Vol C Tables 4.2.6.8 and 6.1.1.4'
K K 0.2009 0.2494 'International Tables Vol C Tables 4.2.6.8 and 6.1.1.4'
Pd Pd -0.9988 1.0072 'International Tables Vol C Tables 4.2.6.8 and 6.1.1.4'

loop_
_geom_angle_atom_site_label_1
_geom_angle_atom_site_label_2
_geom_angle_atom_site_label_3
_geom_angle
_geom_angle_site_symmetry_1
_geom_angle_site_symmetry_3
P1 Pd1 P1 102.91(12) 2_655 .
P1 Pd1 P2 113.22(7) 2_655 2_655
P1 Pd1 P2 106.78(7) . 2_655
P1 Pd1 P2 106.78(7) 2_655 .
P1 Pd1 P2 113.22(7) . .
P2 Pd1 P2 113.54(12) 2_655 .
O3 K1 O2 80.7(5) . .
O3 K1 N1 130.1(3) . 7_666
O2 K1 N1 147.3(5) . 7_666
O3 K1 N1 115.4(3) . .
O2 K1 N1 91.3(3) . .
N1 K1 N1 84.7(2) 7_666 .
O3 K1 C16 84.8(3) . 8_566
O2 K1 C16 79.8(3) . 8_566
N1 K1 C16 91.1(2) 7_666 8_566
N1 K1 C16 156.6(3) . 8_566
O3 K1 C4 171.8(3) . 7_666
O2 K1 C4 101.1(5) . 7_666
N1 K1 C4 46.8(2) 7_666 7_666
N1 K1 C4 72.7(2) . 7_666
C16 K1 C4 87.7(3) 8_566 7_666
O3 K1 C5 149.6(3) . 7_666
O2 K1 C5 123.0(5) . 7_666
N1 K1 C5 24.4(2) 7_666 7_666
N1 K1 C5 85.2(2) . 7_666
C16 K1 C5 81.7(2) 8_566 7_666
C4 K1 C5 24.7(2) 7_666 7_666
O3 K1 C17 107.9(3) . 8_566
O2 K1 C17 79.1(4) . 8_566
N1 K1 C17 80.3(2) 7_666 8_566
N1 K1 C17 133.4(2) . 8_566
C16 K1 C17 23.7(2) 8_566 8_566
C4 K1 C17 65.0(2) 7_666 8_566
C5 K1 C17 64.1(2) 7_666 8_566
O3 K1 C40 102.4(4) . .
O2 K1 C40 22.1(4) . .
N1 K1 C40 127.0(3) 7_666 .
N1 K1 C40 78.3(4) . .
C16 K1 C40 86.1(4) 8_566 .
C4 K1 C40 80.2(3) 7_666 .
C5 K1 C40 103.7(3) 7_666 .
C17 K1 C40 76.4(3) 8_566 .
O3 K1 C11 110.9(3) . 7_666
O2 K1 C11 155.2(4) . 7_666
N1 K1 C11 21.1(2) 7_666 7_666
N1 K1 C11 102.4(2) . 7_666
C16 K1 C11 79.5(2) 8_566 7_666
C4 K1 C11 64.4(2) 7_666 7_666
C5 K1 C11 39.8(2) 7_666 7_666
C17 K1 C11 76.5(2) 8_566 7_666
C40 K1 C11 142.1(3) . 7_666
O3 K1 K1 136.3(3) . 7_666
O2 K1 K1 125.2(3) . 7_666
N1 K1 K1 43.15(15) 7_666 7_666
N1 K1 K1 41.60(16) . 7_666
C16 K1 K1 130.0(2) 8_566 7_666
C4 K1 K1 48.60(18) 7_666 7_666
C5 K1 K1 48.35(14) 7_666 7_666
C17 K1 K1 111.09(19) 8_566 7_666
C40 K1 K1 105.2(4) . 7_666
C11 K1 K1 61.65(15) 7_666 7_666
C1 P1 C19 95.1(4) . .
C1 P1 C13 99.9(4) . .
C19 P1 C13 102.4(4) . .
C1 P1 Pd1 118.2(3) . .
C19 P1 Pd1 121.4(3) . .
C13 P1 Pd1 115.8(2) . .
C31 P2 C25 99.7(4) . .
C31 P2 C7 99.0(4) . .
C25 P2 C7 99.8(4) . .
C31 P2 Pd1 117.8(3) . .
C25 P2 Pd1 118.9(3) . .
C7 P2 Pd1 117.9(3) . .
C6 O1 C12 115.0(6) . .
C11 N1 C5 114.5(6) . .
C11 N1 K1 112.9(5) . 7_666
C5 N1 K1 102.0(6) . 7_666
C11 N1 K1 136.9(6) . .
C5 N1 K1 88.9(5) . .
K1 N1 K1 95.3(2) 7_666 .
C6 C1 C2 117.1(8) . .
C6 C1 P1 115.9(7) . .
C2 C1 P1 126.5(6) . .
C3 C2 C1 119.6(9) . .
C2 C3 C4 121.4(9) . .
C3 C4 C5 120.0(8) . .
C3 C4 K1 143.8(7) . 7_666
C5 C4 K1 78.5(5) . 7_666
C6 C5 N1 122.9(8) . .
C6 C5 C4 116.3(8) . .
N1 C5 C4 120.8(7) . .
C6 C5 K1 145.6(6) . 7_666
N1 C5 K1 53.7(4) . 7_666
C4 C5 K1 76.8(5) . 7_666
C5 C6 O1 117.1(7) . .
C5 C6 C1 125.1(9) . .
O1 C6 C1 117.7(7) . .
C12 C7 C8 119.7(8) . .
C12 C7 P2 118.1(6) . .
C8 C7 P2 122.2(7) . .
C7 C8 C9 117.3(9) . .
C10 C9 C8 120.6(8) . .
C9 C10 C11 122.3(8) . .
N1 C11 C10 123.2(8) . .
N1 C11 C12 121.3(7) . .
C10 C11 C12 115.5(9) . .
N1 C11 K1 46.0(4) . 7_666
C10 C11 K1 88.7(6) . 7_666
C12 C11 K1 140.4(6) . 7_666
C7 C12 O1 118.4(7) . .
C7 C12 C11 124.3(8) . .
O1 C12 C11 117.3(7) . .
C18 C13 C14 118.6(8) . .
C18 C13 P1 119.7(6) . .
C14 C13 P1 121.6(7) . .
C15 C14 C13 120.0(9) . .
C16 C15 C14 119.6(10) . .
C15 C16 C17 119.9(10) . .
C18 C17 C16 120.6(10) . .
C17 C18 C13 120.9(9) . .
C24 C19 C20 120.8(9) . .
C24 C19 P1 114.6(7) . .
C20 C19 P1 124.3(7) . .
C21 C20 C19 121.2(11) . .
C20 C21 C22 119.7(11) . .
C21 C22 C23 119.5(10) . .
C22 C23 C24 120.1(11) . .
C19 C24 C23 118.7(10) . .
C30 C25 C26 117.3(10) . .
C30 C25 P2 117.3(7) . .
C26 C25 P2 125.3(8) . .
C27 C26 C25 121.8(12) . .
C28 C27 C26 122.1(12) . .
C27 C28 C29 117.5(13) . .
C28 C29 C30 120.8(12) . .
C25 C30 C29 120.4(10) . .
C36 C31 C32 118.3(10) . .
C36 C31 P2 116.8(8) . .
C32 C31 P2 124.8(8) . .
C33 C32 C31 120.1(13) . .
C34 C33 C32 121.7(14) . .
C33 C34 C35 117.7(12) . .
C36 C35 C34 121.7(11) . .
C35 C36 C31 120.4(11) . .
C40 O2 C37 109.6(5) . .
C40 O2 K1 114.9(12) . .
C37 O2 K1 106.7(12) . .
O2 C37 C38 106.2(6) . .
C37 C38 C39 103.9(7) . .
C38 C39 C40 103.0(7) . .
O2 C40 C39 106.5(6) . .
O2 C40 K1 43.0(9) . .
C39 C40 K1 116.1(12) . .
C44 O3 C41 109.1(5) . .
C44 O3 K1 113.1(8) . .
C41 O3 K1 125.3(8) . .
O3 C41 C42 106.3(5) . .
C43 C42 C41 104.2(6) . .
C43 C42 C43' 46.1(15) . .
C41 C42 C43' 103.0(7) . .
C42 C43 C44 102.0(6) . .
C42 C43' C44 100.1(7) . .
O3 C44 C43 105.6(6) . .
O3 C44 C43' 103.6(7) . .
C43 C44 C43' 45.3(15) . .

loop_
_geom_bond_atom_site_label_1
_geom_bond_atom_site_label_2
_geom_bond_distance
_geom_bond_site_symmetry_2
Pd1 P1 2.397(2) 2_655
Pd1 P1 2.397(2) .
Pd1 P2 2.405(2) 2_655
Pd1 P2 2.405(2) .
K1 O3 2.577(9) .
K1 O2 2.610(13) .
K1 N1 2.722(8) 7_666
K1 N1 2.804(7) .
K1 C16 3.145(9) 8_566
K1 C4 3.284(9) 7_666
K1 C5 3.305(9) 7_666
K1 C17 3.431(9) 8_566
K1 C40 3.47(2) .
K1 C11 3.487(10) 7_666
K1 K1 4.083(4) 7_666
P1 C1 1.827(9) .
P1 C19 1.854(9) .
P1 C13 1.881(8) .
P2 C31 1.844(9) .
P2 C25 1.863(11) .
P2 C7 1.868(9) .
O1 C6 1.380(11) .
O1 C12 1.389(9) .
N1 C11 1.364(12) .
N1 C5 1.393(11) .
N1 K1 2.722(8) 7_666
C1 C6 1.388(11) .
C1 C2 1.397(14) .
C2 C3 1.387(13) .
C3 C4 1.396(13) .
C4 C5 1.411(13) .
C4 K1 3.284(9) 7_666
C5 C6 1.375(11) .
C5 K1 3.305(9) 7_666
C7 C12 1.339(12) .
C7 C8 1.409(12) .
C8 C9 1.438(13) .
C9 C10 1.362(14) .
C10 C11 1.397(12) .
C11 C12 1.416(12) .
C11 K1 3.487(10) 7_666
C13 C18 1.381(13) .
C13 C14 1.389(12) .
C14 C15 1.384(13) .
C15 C16 1.370(14) .
C16 C17 1.380(14) .
C17 C18 1.347(13) .
C19 C24 1.348(13) .
C19 C20 1.388(13) .
C20 C21 1.347(13) .
C21 C22 1.385(16) .
C22 C23 1.388(16) .
C23 C24 1.409(14) .
C25 C30 1.351(16) .
C25 C26 1.381(13) .
C26 C27 1.368(15) .
C27 C28 1.321(19) .
C28 C29 1.397(18) .
C29 C30 1.399(16) .
C31 C36 1.370(14) .
C31 C32 1.380(14) .
C32 C33 1.364(19) .
C33 C34 1.35(2) .
C34 C35 1.372(18) .
C35 C36 1.351(15) .
O2 C40 1.439(8) .
O2 C37 1.440(9) .
C37 C38 1.496(9) .
C38 C39 1.505(9) .
C39 C40 1.509(9) .
O3 C44 1.424(8) .
O3 C41 1.452(8) .
C41 C42 1.500(8) .
C42 C43 1.488(9) .
C42 C43' 1.522(10) .
C43 C44 1.526(9) .
C43' C44 1.533(10) .

loop_
_platon_squeeze_void_nr
_platon_squeeze_void_average_x
_platon_squeeze_void_average_y
_platon_squeeze_void_average_z
_platon_squeeze_void_volume
_platon_squeeze_void_count_electrons
_platon_squeeze_void_content
1 0.500 0.000 0.406 808 255 ' '
2 0.000 0.500 0.523 808 255 ' '
